data_2003613
loop_
_publ_author_name
'Virovets, A. V.'
'Podberezskaya, N. V.'
'Lavrenova, L. G.'
'Bikzhanova, G. A.'

_publ_section_title
;
 <i>trans</i>-Dichlorobis(1-ethyltetrazole-<i>N</i>^4^)copper(II)
;
_journal_issue 6
_journal_name_full 'Acta Crystallographica Section C'
_journal_page_first 1084
_journal_page_last 1087
_journal_paper_doi 10.1107/S0108270194013429
_journal_volume 51
_journal_year 1995
_chemical_formula_analytical 'C6 H12 Cl2 Cu N8'
_chemical_formula_moiety 'C6 H12 Cl2 Cu N8'
_chemical_formula_structural 'Cu (N4 C H C2 H5)2 Cl2'
_chemical_formula_sum 'C6 H12 Cl2 Cu N8'
_chemical_formula_weight 330.68
_chemical_melting_point 210.0
_chemical_name_common di-chloro-bis(1-ethyltetrazole)copper(II)
_chemical_name_systematic
;
 trans-di-chloro-bis(1-ethyltetrazole-N^4^)copper(II)
;
_space_group_IT_number 14
_symmetry_cell_setting monoclinic
_symmetry_space_group_name_Hall '-P 2ybc'
_symmetry_space_group_name_H-M 'P 1 21/c 1'
_audit_creation_method SHELXL
_cell_angle_alpha 90.00
_cell_angle_beta 107.39(2)
_cell_angle_gamma 90.00
_cell_formula_units_Z 2
_cell_length_a 13.247(3)
_cell_length_b 6.769(1)
_cell_length_c 7.302(1)
_cell_measurement_reflns_used 20
_cell_measurement_temperature 298(2)
_cell_measurement_theta_max 27
_cell_measurement_theta_min 12
_cell_volume 624.8(2)
_computing_cell_refinement
;
P2~1~ from the XTL disk system (Syntex, 1973)
;
_computing_data_collection
;
Recentering \q/2\q Collection Program from the
XTL tape system (Syntex, 1973)
;
_computing_data_reduction
;
TAPER from the XTL disk system (Syntex, 1973)
;
_computing_molecular_graphics 'ORTEPII (Johnson, 1976)'
_computing_publication_material 'SHELXL93 (Sheldrick, 1993)'
_computing_structure_refinement 'SHELXL93 (Sheldrick, 1993)'
_computing_structure_solution 'SHELXS86 (Sheldrick, 1990)'
_diffrn_ambient_temperature 298(2)
_diffrn_measurement_device 'Syntex P2~1~'
_diffrn_measurement_method \q/2q
_diffrn_radiation_monochromator graphite
_diffrn_radiation_source 'fine-focus sealed tube'
_diffrn_radiation_type CuK\a
_diffrn_radiation_wavelength 1.54178
_diffrn_reflns_av_R_equivalents 0.0568
_diffrn_reflns_av_sigmaI/netI 0.0227
_diffrn_reflns_limit_h_max 13
_diffrn_reflns_limit_h_min -14
_diffrn_reflns_limit_k_max 7
_diffrn_reflns_limit_k_min 0
_diffrn_reflns_limit_l_max 7
_diffrn_reflns_limit_l_min 0
_diffrn_reflns_number 984
_diffrn_reflns_theta_max 56.93
_diffrn_reflns_theta_min 3.50
_diffrn_standards_decay_% 0
_diffrn_standards_interval_count 97
_diffrn_standards_number 3
_exptl_absorpt_coefficient_mu 6.364
_exptl_absorpt_correction_T_max 0.59446
_exptl_absorpt_correction_T_min 0.08212
_exptl_absorpt_correction_type integration
_exptl_crystal_colour green
_exptl_crystal_density_diffrn 1.758
_exptl_crystal_description plate
_exptl_crystal_F_000 334
_exptl_crystal_size_max 1.00
_exptl_crystal_size_mid 0.80
_exptl_crystal_size_min 0.08
_refine_diff_density_max 0.655
_refine_diff_density_min -1.252
_refine_ls_extinction_coef 0.0099(22)
_refine_ls_extinction_method SHELXL
_refine_ls_goodness_of_fit_all 1.065
_refine_ls_goodness_of_fit_obs 1.088
_refine_ls_hydrogen_treatment refall
_refine_ls_matrix_type full
_refine_ls_number_parameters 92
_refine_ls_number_reflns 839
_refine_ls_number_restraints 0
_refine_ls_restrained_S_all 1.065
_refine_ls_restrained_S_obs 1.088
_refine_ls_R_factor_all 0.0628
_refine_ls_R_factor_obs 0.0611
_refine_ls_shift/esd_max 0.654
_refine_ls_shift/esd_mean 0.115
_refine_ls_structure_factor_coef Fsqd
_refine_ls_weighting_scheme
; calc w = 1/[\s^2^(F~o~^2^) + (0.1315P)^2^ + 0.8672P]
  where P = (F~o~^2^ + 2F~c~^2^)/3
;
_refine_ls_wR_factor_all 0.1663
_refine_ls_wR_factor_obs 0.1636
_reflns_number_observed 783
_reflns_number_total 839
_reflns_observed_criterion >2sigma(I)
_cod_data_source_file vs1015.cif
_cod_data_source_block structure
_cod_original_sg_symbol_H-M 'P 21/c'
_cod_database_code 2003613

loop_
_symmetry_equiv_pos_as_xyz
'x, y, z'
'-x, y+1/2, -z+1/2'
'-x, -y, -z'
'x, -y-1/2, z-1/2'

loop_
_atom_site_aniso_label
_atom_site_aniso_U_11
_atom_site_aniso_U_12
_atom_site_aniso_U_13
_atom_site_aniso_U_22
_atom_site_aniso_U_23
_atom_site_aniso_U_33
Cu 0.0394(8) 0.0034(4) 0.0102(5) 0.0251(8) -0.0096(4) 0.0417(9)
Cl 0.0488(9) -0.0008(5) 0.0144(6) 0.0254(9) -0.0051(5) 0.0376(9)
N1 0.045(3) 0.004(2) 0.019(2) 0.028(3) 0.001(2) 0.069(3)
N2 0.047(3) 0.003(3) 0.027(3) 0.034(3) 0.008(3) 0.121(5)
N3 0.045(3) -0.001(2) 0.024(3) 0.028(3) 0.003(3) 0.101(4)
N4 0.041(2) -0.004(2) 0.013(2) 0.027(2) -0.011(2) 0.039(2)
C1 0.041(3) -0.001(2) 0.014(2) 0.028(3) 0.000(2) 0.049(3)
C2 0.063(5) 0.017(4) 0.029(5) 0.036(4) 0.008(5) 0.158(10)
C3 0.081(8) 0.039(7) 0.020(15) 0.067(8) 0.017(15) 0.555(43)

loop_
_atom_site_label
_atom_site_occupancy
_atom_site_fract_x
_atom_site_fract_y
_atom_site_fract_z
_atom_site_U_iso_or_equiv
_atom_site_thermal_displace_type
_atom_site_calc_flag
_atom_site_refinement_flags
_atom_site_type_symbol
Cu 1 0 0 0.5 0.0358(6) Uani d S Cu
Cl 1 0.06912(9) 0.2148(2) 0.7481(2) 0.0369(6) Uani d . Cl
N1 1 -0.2537(4) 0.3725(7) 0.3892(7) 0.0465(13) Uani d . N
N2 1 -0.3038(4) 0.1998(7) 0.3822(11) 0.067(2) Uani d . N
N3 1 -0.2334(4) 0.0616(8) 0.4115(9) 0.0573(15) Uani d . N
N4 1 -0.1366(3) 0.1456(6) 0.4384(6) 0.0352(11) Uani d . N
C1 1 -0.1526(4) 0.3351(8) 0.4223(8) 0.0393(13) Uani d . C
H1 1 -0.1079(56) 0.4251(116) 0.4270(101) 0.059(19) Uiso d . H
C2 1 -0.3076(7) 0.5662(12) 0.3625(18) 0.087(3) Uani d . C
H21 1 -0.2618(79) 0.6771(160) 0.3444(147) 0.103(32) Uiso d . H
H22 1 -0.3152(111) 0.5795(220) 0.5196(225) 0.140(51) Uiso d . H
C3 1 -0.4062(10) 0.5711(19) 0.293(4) 0.250(15) Uani d . C
H31 1 -0.4318(10) 0.7045(19) 0.2838(41) 0.250 Uiso d R H
H32 1 -0.4226(10) 0.5148(19) 0.1667(41) 0.250 Uiso d R H
H33 1 -0.4394(10) 0.4946(19) 0.3695(41) 0.250 Uiso d R H

loop_
_atom_type_symbol
_atom_type_description
_atom_type_scat_source
_atom_type_scat_dispersion_real
_atom_type_scat_dispersion_imag
C C 'International Tables Vol C Tables 4.2.6.8 and 6.1.1.4' 0.0181 0.009
H H 'International Tables Vol C Tables 4.2.6.8 and 6.1.1.4' 0.0000 0.000
N N 'International Tables Vol C Tables 4.2.6.8 and 6.1.1.4' 0.0311 0.018
Cl Cl 'International Tables Vol C Tables 4.2.6.8 and 6.1.1.4' 0.3639 0.7
Cu Cu 'International Tables Vol C Tables 4.2.6.8 and 6.1.1.4' -1.9646 0.

loop_
_geom_angle_atom_site_label_1
_geom_angle_atom_site_label_2
_geom_angle_atom_site_label_3
_geom_angle_site_symmetry_1
_geom_angle_site_symmetry_3
_geom_angle
_geom_angle_publ_flag
N4 Cu Cl . . 89.20(10) yes
N4 Cu Cl . 3_556 90.80(10) yes
N4 Cu Cl . 2_546 91.93(13) yes
N4 Cu Cl . 4_565 88.07(13) yes
Cl Cu Cl . 2_546 92.68(2) yes
Cl Cu Cl . 4_565 87.32(2) yes
N4 Cu N4 3_556 . 180.0 no
N4 Cu Cl 3_556 3_556 89.20(10) no
N4 Cu Cl 3_556 . 90.80(10) no
Cl Cu Cl 3_556 . 180.0 no
N4 Cu Cl 3_556 2_546 88.07(13) no
Cl Cu Cl 3_556 2_546 87.32(2) no
N4 Cu Cl 3_556 4_565 91.93(13) no
Cl Cu Cl 3_556 4_565 92.68(2) no
Cl Cu Cl 2_546 4_565 180.0 no
C1 N1 N2 . . 107.8(5) yes
C1 N1 C2 . . 128.5(6) yes
N2 N1 C2 . . 123.8(5) yes
N3 N2 N1 . . 107.5(5) yes
N2 N3 N4 . . 108.9(4) yes
C1 N4 N3 . . 106.1(4) yes
C1 N4 Cu . . 128.4(4) yes
N3 N4 Cu . . 125.4(3) yes
N4 C1 N1 . . 109.7(5) yes
N4 C1 H1 . . 128(5) yes
N1 C1 H1 . . 122(5) yes
C3 C2 N1 . . 118.8(9) yes
C3 C2 H21 . . 122(6) no
N1 C2 H21 . . 113(6) no
C3 C2 H22 . . 91(7) no
N1 C2 H22 . . 97(7) no
H21 C2 H22 . . 108(9) no
C2 C3 H31 . . 110.9(7) no
C2 C3 H32 . . 107.0(10) no
H31 C3 H32 . . 109.5 no
C2 C3 H33 . . 111.0(10) no
H31 C3 H33 . . 109.5 no
H32 C3 H33 . . 109.5 no

loop_
_geom_bond_atom_site_label_1
_geom_bond_atom_site_label_2
_geom_bond_site_symmetry_2
_geom_bond_distance
_geom_bond_publ_flag
Cu N4 3_556 1.990(4) no
Cu N4 . 1.990(4) yes
Cu Cl 3_556 2.2900(10) no
Cu Cl . 2.2900(10) yes
Cu Cl 2_546 2.9930(10) yes
Cu Cl 4_565 2.9930(10) no
N1 C1 . 1.313(7) yes
N1 N2 . 1.338(7) yes
N1 C2 . 1.478(9) yes
N2 N3 . 1.293(8) yes
N3 N4 . 1.362(7) yes
N4 C1 . 1.300(7) yes
C1 H1 . 0.84(8) no
C2 C3 . 1.25(2) yes
C2 H21 . 1.00(10) no
C2 H22 . 1.2(2) no
C3 H31 . 0.96 no
C3 H32 . 0.96 no
C3 H33 . 0.96 no
